data_4313503
loop_
_publ_author_name
'Amanda C. Bean'
'Tyler A. Sullens'
'Wolfgang Runde'
'Thomas E. Albrecht-Schmitt'

_publ_contact_author
;
Prof. Thomas E. Albrecht-Schmitt 
179 Chemistry Building
Department of Chemistry
Auburn University, AL
36849
;
_publ_contact_author_email ' albreth@auburn.edu '
_publ_contact_author_fax ' 334 844 6959 '
_publ_contact_author_phone ' 334 844 6948 '
_publ_section_title
;
 Hydrothermal Preparation of Nickel(II)/Uranium(IV) Fluorides with One-,
 Two-, and Three-Dimensional Topologies
;
_journal_name_full 'Inorganic Chemistry'
_journal_page_first 2628
_journal_page_last 2633
_journal_paper_doi 10.1021/ic0262076
_journal_volume 42
_journal_year 2003
_chemical_formula_moiety Ni(H2O)2UF6(H2O)
_chemical_formula_sum 'F6 H6 Ni O3 U'
_chemical_formula_weight 464.79
_chemical_name_systematic
; 
 ? 
;
_space_group_IT_number 15
_symmetry_cell_setting monoclinic
_symmetry_space_group_name_Hall '-C 2yc'
_symmetry_space_group_name_H-M 'C 1 2/c 1'
_atom_sites_solution_hydrogens 'not included'
_atom_sites_solution_primary direct
_atom_sites_solution_secondary difmap
_audit_creation_method SHELXL
_cell_angle_alpha 90.00
_cell_angle_beta 92.833(2)
_cell_angle_gamma 90.00
_cell_formula_units_Z 4
_cell_length_a 12.0590(10)
_cell_length_b 6.8895(6)
_cell_length_c 7.9351(7)
_cell_measurement_reflns_used 805
_cell_measurement_temperature 193(2)
_cell_measurement_theta_max 28.29
_cell_measurement_theta_min 3.38
_cell_volume 658.45(10)
_computing_cell_refinement 'SMART and SAINT'
_computing_data_collection SMART
_computing_data_reduction SAINT
_computing_molecular_graphics 'SHELXP-97 (sheldrick, 1997)'
_computing_publication_material 'SHELXCIF-97 (Sheldrick, 1997)'
_computing_structure_refinement 'SHELXL-93 (Sheldrick, 1993)'
_computing_structure_solution 'SHELXS-86 (Sheldrick, 1990)'
_diffrn_ambient_temperature 193(2)
_diffrn_measurement_device 'Bruker APEX'
_diffrn_measurement_method '0.3 wide w/ exposures'
_diffrn_radiation_monochromator graphite
_diffrn_radiation_source 'fine-focus sealed tube'
_diffrn_radiation_type MoK\a
_diffrn_radiation_wavelength 0.71073
_diffrn_reflns_av_R_equivalents 0.0358
_diffrn_reflns_av_sigmaI/netI 0.0377
_diffrn_reflns_limit_h_max 16
_diffrn_reflns_limit_h_min -16
_diffrn_reflns_limit_k_max 9
_diffrn_reflns_limit_k_min -8
_diffrn_reflns_limit_l_max 10
_diffrn_reflns_limit_l_min -10
_diffrn_reflns_number 2712
_diffrn_reflns_theta_max 28.29
_diffrn_reflns_theta_min 3.38
_diffrn_standards_decay_% na
_diffrn_standards_interval_count na
_diffrn_standards_interval_time na
_diffrn_standards_number na
_exptl_absorpt_coefficient_mu 27.507
_exptl_absorpt_correction_T_max '.328435 ratio of min/ max'
_exptl_absorpt_correction_T_min '.328435 ratio of min/ max'
_exptl_absorpt_correction_type 'analytical and SADABS (multiscan)'
_exptl_crystal_colour green
_exptl_crystal_density_diffrn 4.689
_exptl_crystal_density_meas ?
_exptl_crystal_density_method 'not measured'
_exptl_crystal_description 'hexagonal block'
_exptl_crystal_F_000 816
_exptl_crystal_size_max 0.400
_exptl_crystal_size_mid 0.072
_exptl_crystal_size_min 0.048
_refine_diff_density_max 3.633
_refine_diff_density_min -4.262
_refine_diff_density_rms 0.498
_refine_ls_extinction_coef 0.0099(7)
_refine_ls_extinction_expression Fc^*^=kFc[1+0.001xFc^2^\l^3^/sin(2\q)]^-1/4^
_refine_ls_extinction_method SHELXL
_refine_ls_goodness_of_fit_all 1.098
_refine_ls_goodness_of_fit_obs 1.098
_refine_ls_hydrogen_treatment 'not included'
_refine_ls_matrix_type full
_refine_ls_number_parameters 54
_refine_ls_number_reflns 805
_refine_ls_number_restraints 0
_refine_ls_restrained_S_all 1.098
_refine_ls_restrained_S_obs 1.098
_refine_ls_R_factor_all 0.0330
_refine_ls_R_factor_obs 0.0330
_refine_ls_shift/esd_max 0.013
_refine_ls_shift/esd_mean 0.002
_refine_ls_structure_factor_coef Fsqd
_refine_ls_weighting_details 'w=1/[\s^2^(Fo^2^)+(0.0656P)^2^+3.7635P] where P=(Fo^2^+2Fc^2^)/3'
_refine_ls_weighting_scheme calc
_refine_ls_wR_factor_all 0.0878
_refine_ls_wR_factor_obs 0.0878
_reflns_number_observed 803
_reflns_number_total 805
_reflns_observed_criterion >2sigma(I)
_cod_data_source_file ic0262076si20030203_104205_3.cif
_cod_data_source_block abs1
_cod_depositor_comments
;
The following automatic conversions were performed:

'_exptl_crystal_density_meas' value 'nm' was changed to '?' - the
value is perceived as not measured.

Automatic conversion script
Id: cif_fix_values 3008 2015-01-20 13:52:24Z robertas 

The following automatic conversions were performed:

'_refine_ls_weighting_scheme' value 'calc
w=1/[\s^2^(Fo^2^)+(0.0656P)^2^+3.7635P] where P=(Fo^2^+2Fc^2^)/3' was
changed to 'calc'. New tag '_refine_ls_weighting_details' was
created. The value of the new tag was set to
'w=1/[\s^2^(Fo^2^)+(0.0656P)^2^+3.7635P] where P=(Fo^2^+2Fc^2^)/3'.

Automatic conversion script
Id: cif_fix_values 3143 2015-03-26 13:38:13Z robertas 
;
_cod_original_formula_sum 'H6 F6 Ni O3 U'
_cod_database_code 4313503

loop_
_symmetry_equiv_pos_as_xyz
'x, y, z'
'-x, y, -z+1/2'
'x+1/2, y+1/2, z'
'-x+1/2, y+1/2, -z+1/2'
'-x, -y, -z'
'x, -y, z-1/2'
'-x+1/2, -y+1/2, -z'
'x+1/2, -y+1/2, z-1/2'

loop_
_atom_site_aniso_label
_atom_site_aniso_U_11
_atom_site_aniso_U_22
_atom_site_aniso_U_33
_atom_site_aniso_U_23
_atom_site_aniso_U_13
_atom_site_aniso_U_12
U1 0.0065(3) 0.0049(3) 0.0045(3) 0.000 -0.00052(15) 0.000
Ni1 0.0078(5) 0.0063(7) 0.0050(5) -0.0003(4) 0.0001(4) 0.0013(4)
O1 0.014(3) 0.004(3) 0.018(3) 0.003(2) 0.000(3) 0.000(2)
O2 0.024(3) 0.010(4) 0.032(4) 0.000 0.014(3) 0.000
F1 0.013(2) 0.007(2) 0.009(2) 0.0001(13) -0.0038(13) 0.0023(14)
F2 0.0119(15) 0.010(2) 0.010(2) -0.001(2) 0.0012(12) 0.003(2)
F3 0.016(2) 0.009(2) 0.0085(15) 0.0011(15) 0.0005(12) 0.006(2)

loop_
_atom_site_label
_atom_site_type_symbol
_atom_site_fract_x
_atom_site_fract_y
_atom_site_fract_z
_atom_site_U_iso_or_equiv
_atom_site_thermal_displace_type
_atom_site_occupancy
_atom_site_calc_flag
_atom_site_refinement_flags
_atom_site_disorder_group
U1 U 0.0000 -0.48193(5) 0.7500 0.0053(2) Uani 1 d S .
Ni1 Ni 0.2500 -0.7500 1.0000 0.0064(3) Uani 1 d S .
O1 O 0.1834(7) -1.0150(7) 1.0650(10) 0.0121(13) Uani 1 d . .
O2 O 0.0000 -0.1128(13) 0.7500 0.021(2) Uani 1 d S .
F1 F 0.1196(3) -0.7138(6) 0.8394(4) 0.0096(8) Uani 1 d . .
F2 F -0.1706(3) -0.3558(7) 0.8036(4) 0.0106(8) Uani 1 d . .
F3 F -0.0687(3) -0.3636(7) 0.4938(4) 0.0109(8) Uani 1 d . .

loop_
_atom_type_symbol
_atom_type_description
_atom_type_scat_dispersion_real
_atom_type_scat_dispersion_imag
_atom_type_scat_source
O O 0.0106 0.0060 'International Tables Vol C Tables 4.2.6.8 and 6.1.1.4'
H H 0.0000 0.0000 'International Tables Vol C Tables 4.2.6.8 and 6.1.1.4'
F F 0.0171 0.0103 'International Tables Vol C Tables 4.2.6.8 and 6.1.1.4'
Ni Ni 0.3393 1.1124 'International Tables Vol C Tables 4.2.6.8 and 6.1.1.4'
U U -9.6767 9.6646 'International Tables Vol C Tables 4.2.6.8 and 6.1.1.4'

loop_
_geom_angle_atom_site_label_1
_geom_angle_atom_site_label_2
_geom_angle_atom_site_label_3
_geom_angle
_geom_angle_site_symmetry_1
_geom_angle_site_symmetry_3
_geom_angle_publ_flag
F1 U1 F1 89.2(2) 2_556 . ?
F1 U1 F2 141.25(13) 2_556 2_556 ?
F1 U1 F2 76.10(14) . 2_556 ?
F1 U1 F2 76.10(14) 2_556 . ?
F1 U1 F2 141.25(13) . . ?
F2 U1 F2 135.5(2) 2_556 . ?
F1 U1 F3 136.71(13) 2_556 2_556 ?
F1 U1 F3 77.02(14) . 2_556 ?
F2 U1 F3 75.10(12) 2_556 2_556 ?
F2 U1 F3 89.39(13) . 2_556 ?
F1 U1 F3 77.02(14) 2_556 . ?
F1 U1 F3 136.71(13) . . ?
F2 U1 F3 89.39(13) 2_556 . ?
F2 U1 F3 75.10(12) . . ?
F3 U1 F3 138.6(2) 2_556 . ?
F1 U1 F3 70.76(13) 2_556 5_546 ?
F1 U1 F3 72.30(12) . 5_546 ?
F2 U1 F3 70.63(14) 2_556 5_546 ?
F2 U1 F3 131.97(12) . 5_546 ?
F3 U1 F3 138.3(2) 2_556 5_546 ?
F3 U1 F3 64.4(2) . 5_546 ?
F1 U1 F3 72.30(12) 2_556 6_546 ?
F1 U1 F3 70.76(13) . 6_546 ?
F2 U1 F3 131.97(12) 2_556 6_546 ?
F2 U1 F3 70.63(14) . 6_546 ?
F3 U1 F3 64.4(2) 2_556 6_546 ?
F3 U1 F3 138.3(2) . 6_546 ?
F3 U1 F3 127.2(2) 5_546 6_546 ?
F1 U1 O2 135.40(10) 2_556 . ?
F1 U1 O2 135.40(10) . . ?
F2 U1 O2 67.73(11) 2_556 . ?
F2 U1 O2 67.73(11) . . ?
F3 U1 O2 69.31(11) 2_556 . ?
F3 U1 O2 69.31(11) . . ?
F3 U1 O2 116.41(10) 5_546 . ?
F3 U1 O2 116.41(10) 6_546 . ?
F1 U1 U1 70.82(9) 2_556 5_546 ?
F1 U1 U1 103.85(9) . 5_546 ?
F2 U1 U1 78.13(8) 2_556 5_546 ?
F2 U1 U1 104.67(8) . 5_546 ?
F3 U1 U1 152.16(9) 2_556 5_546 ?
F3 U1 U1 32.86(10) . 5_546 ?
F3 U1 U1 31.54(9) 5_546 5_546 ?
F3 U1 U1 142.80(9) 6_546 5_546 ?
O2 U1 U1 93.592(10) . 5_546 ?
F1 U1 U1 103.85(9) 2_556 5_547 ?
F1 U1 U1 70.82(9) . 5_547 ?
F2 U1 U1 104.67(8) 2_556 5_547 ?
F2 U1 U1 78.13(8) . 5_547 ?
F3 U1 U1 32.86(10) 2_556 5_547 ?
F3 U1 U1 152.16(9) . 5_547 ?
F3 U1 U1 142.80(9) 5_546 5_547 ?
F3 U1 U1 31.54(9) 6_546 5_547 ?
O2 U1 U1 93.592(10) . 5_547 ?
U1 U1 U1 172.82(2) 5_546 5_547 ?
F1 Ni1 F1 180.0 7_537 . ?
F1 Ni1 F2 93.41(14) 7_537 3_545 ?
F1 Ni1 F2 86.59(14) . 3_545 ?
F1 Ni1 F2 86.59(14) 7_537 5_547 ?
F1 Ni1 F2 93.41(14) . 5_547 ?
F2 Ni1 F2 180.0 3_545 5_547 ?
F1 Ni1 O1 88.1(3) 7_537 7_537 ?
F1 Ni1 O1 91.9(2) . 7_537 ?
F2 Ni1 O1 85.5(3) 3_545 7_537 ?
F2 Ni1 O1 94.5(3) 5_547 7_537 ?
F1 Ni1 O1 91.9(2) 7_537 . ?
F1 Ni1 O1 88.1(3) . . ?
F2 Ni1 O1 94.5(3) 3_545 . ?
F2 Ni1 O1 85.5(3) 5_547 . ?
O1 Ni1 O1 180.0 7_537 . ?
Ni1 F1 U1 140.1(2) . . ?
Ni1 F2 U1 138.5(2) 3_455 . ?
U1 F3 U1 115.6(2) . 5_546 ?

loop_
_geom_bond_atom_site_label_1
_geom_bond_atom_site_label_2
_geom_bond_distance
_geom_bond_site_symmetry_2
_geom_bond_publ_flag
U1 F1 2.244(4) 2_556 ?
U1 F1 2.244(4) . ?
U1 F2 2.292(4) 2_556 ?
U1 F2 2.292(4) . ?
U1 F3 2.306(3) 2_556 ?
U1 F3 2.306(3) . ?
U1 F3 2.392(4) 5_546 ?
U1 F3 2.392(4) 6_546 ?
U1 O2 2.543(9) . ?
U1 U1 3.9754(4) 5_546 ?
U1 U1 3.9754(3) 5_547 ?
Ni1 F1 1.990(3) 7_537 ?
Ni1 F1 1.990(3) . ?
Ni1 F2 2.006(3) 3_545 ?
Ni1 F2 2.006(3) 5_547 ?
Ni1 O1 2.070(6) 7_537 ?
Ni1 O1 2.070(6) . ?
F2 Ni1 2.006(3) 3_455 ?
F3 U1 2.392(4) 5_546 ?
